data_1558797
loop_
_publ_author_name
'Badr, Ahmed M. A.'
'Barakat, Assem'
'Albering, J\"org H.'
'Sharaf, Mona M.'
'Ul-Haq, Zaheer'
'Soliman, Saied M.'

_publ_section_title
;
 Structure, Antimicrobial Activity, Hirshfeld Analysis, and Docking
 Studies of Three Silver(I) Complexes-Based Pyridine Ligands
;
_journal_issue 14
_journal_name_full 'Applied Sciences'
_journal_page_first 4853
_journal_paper_doi 10.3390/app10144853
_journal_volume 10
_journal_year 2020
_chemical_formula_moiety 'C12 H10 Ag N3 O5'
_chemical_formula_sum 'C12 H10 Ag N3 O5'
_chemical_formula_weight 384.10
_space_group_IT_number 5
_space_group_name_Hall 'C 2y'
_space_group_name_H-M_alt 'C 1 2 1'
_symmetry_cell_setting monoclinic
_symmetry_space_group_name_Hall 'C 2y'
_symmetry_space_group_name_H-M 'C 1 2 1'
_atom_sites_solution_hydrogens geom
_atom_sites_solution_primary direct
_atom_sites_solution_secondary difmap
_audit_creation_method SHELXL-97
_audit_update_record
;
2012-06-16 # Formatted by publCIF
;
_cell_angle_alpha 90.00
_cell_angle_beta 91.727(3)
_cell_angle_gamma 90.00
_cell_formula_units_Z 2
_cell_length_a 22.4930(18)
_cell_length_b 7.8119(7)
_cell_length_c 3.6817(3)
_cell_measurement_reflns_used 2232
_cell_measurement_temperature 100(2)
_cell_measurement_theta_max 28.6585
_cell_measurement_theta_min 2.7585
_cell_volume 646.63(9)
_computing_cell_refinement 'Bruker APEX2'
_computing_data_collection 'Bruker APEX2'
_computing_data_reduction 'Bruker SAINT'
_computing_molecular_graphics 'DIAMOND 3.0'
_computing_publication_material 'Bruker SHELXTL'
_computing_structure_refinement 'SHELXL (Sheldrick, 2014)'
_computing_structure_solution 'SHELXS (Sheldrick, 2014)'
_diffrn_ambient_temperature 100(2)
_diffrn_measured_fraction_theta_full 0.997
_diffrn_measured_fraction_theta_max 0.997
_diffrn_measurement_device_type 'CCD area detector'
_diffrn_measurement_method 'phi and omega scans'
_diffrn_radiation_monochromator graphite
_diffrn_radiation_source 'fine-focus sealed tube'
_diffrn_radiation_type MoK\a
_diffrn_radiation_wavelength 0.71073
_diffrn_reflns_av_R_equivalents 0.0278
_diffrn_reflns_av_sigmaI/netI 0.0386
_diffrn_reflns_limit_h_max 27
_diffrn_reflns_limit_h_min -25
_diffrn_reflns_limit_k_max 8
_diffrn_reflns_limit_k_min -9
_diffrn_reflns_limit_l_max 4
_diffrn_reflns_limit_l_min -4
_diffrn_reflns_number 2025
_diffrn_reflns_theta_full 26.00
_diffrn_reflns_theta_max 26.00
_diffrn_reflns_theta_min 1.81
_exptl_absorpt_coefficient_mu 1.585
_exptl_absorpt_correction_T_max 0.9292
_exptl_absorpt_correction_T_min 0.5871
_exptl_absorpt_correction_type multi-scan
_exptl_absorpt_process_details 'SADABS (Sheldrick, 2008)'
_exptl_crystal_colour colourless
_exptl_crystal_density_diffrn 1.973
_exptl_crystal_density_method 'not measured'
_exptl_crystal_description plate
_exptl_crystal_F_000 380
_exptl_crystal_size_max 0.38
_exptl_crystal_size_mid 0.22
_exptl_crystal_size_min 0.05
_refine_diff_density_max 0.632
_refine_diff_density_min -1.086
_refine_diff_density_rms 0.082
_refine_ls_abs_structure_details 'Flack H D (1983), Acta Cryst. A39, 876-881'
_refine_ls_abs_structure_Flack 0.00(3)
_refine_ls_extinction_method none
_refine_ls_goodness_of_fit_ref 1.112
_refine_ls_hydrogen_treatment constr
_refine_ls_matrix_type full
_refine_ls_number_parameters 97
_refine_ls_number_reflns 1168
_refine_ls_number_restraints 1
_refine_ls_restrained_S_all 1.112
_refine_ls_R_factor_all 0.0192
_refine_ls_R_factor_gt 0.0192
_refine_ls_shift/su_max 0.000
_refine_ls_shift/su_mean 0.000
_refine_ls_structure_factor_coef Fsqd
_refine_ls_weighting_details 'calc w=1/[\s^2^(Fo^2^)+(0.0155P)^2^+0.0000P] where P=(Fo^2^+2Fc^2^)/3'
_refine_ls_weighting_scheme calc
_refine_ls_wR_factor_gt 0.0448
_refine_ls_wR_factor_ref 0.0448
_reflns_number_gt 1168
_reflns_number_total 1168
_reflns_threshold_expression >2sigma(I)
_cod_data_source_file CCDC-1062878.cif
_cod_data_source_block ja2009_162_0m
_cod_original_sg_symbol_H-M 'C 2'
_cod_database_code 1558797

loop_
_symmetry_equiv_pos_as_xyz
'x, y, z'
'-x, y, -z'
'x+1/2, y+1/2, z'
'-x+1/2, y+1/2, -z'

loop_
_atom_site_label
_atom_site_type_symbol
_atom_site_fract_x
_atom_site_fract_y
_atom_site_fract_z
_atom_site_U_iso_or_equiv
_atom_site_adp_type
_atom_site_occupancy
_atom_site_symmetry_multiplicity
_atom_site_calc_flag
_atom_site_refinement_flags
_atom_site_disorder_assembly
_atom_site_disorder_group
Ag1 Ag 0.0000 0.5676 0.5000 0.01631(9) Uani 1 2 d S . .
O1 O -0.04372(11) 0.2654(3) 0.6112(8) 0.0340(7) Uani 1 1 d . . .
O2 O 0.0000 0.0254(5) 0.5000 0.0435(18) Uani 1 2 d S . .
O3 O 0.19689(8) 1.0789(9) 1.3681(6) 0.0281(6) Uani 1 1 d . . .
N1 N 0.0000 0.1827(7) 0.5000 0.0236(11) Uani 1 2 d S . .
N2 N 0.08131(11) 0.6307(3) 0.8243(6) 0.0147(5) Uani 1 1 d . . .
C1 C 0.09375(12) 0.7929(4) 0.9184(8) 0.0142(6) Uani 1 1 d . . .
H1 H 0.0651 0.8788 0.8611 0.017 Uiso 1 1 calc R . .
C2 C 0.14668(13) 0.8419(4) 1.0959(8) 0.0160(6) Uani 1 1 d . . .
C3 C 0.18870(13) 0.7163(4) 1.1814(8) 0.0169(6) Uani 1 1 d . . .
H3 H 0.2253 0.7459 1.3006 0.020 Uiso 1 1 calc R . .
C4 C 0.17631(12) 0.5455(8) 1.0892(8) 0.0157(10) Uani 1 1 d . . .
H4 H 0.2038 0.4565 1.1468 0.019 Uiso 1 1 calc R . .
C5 C 0.12219(14) 0.5112(4) 0.9101(8) 0.0164(6) Uani 1 1 d . . .
H5 H 0.1137 0.3960 0.8445 0.020 Uiso 1 1 calc R . .
C6 C 0.15545(14) 1.0245(4) 1.1880(8) 0.0207(8) Uani 1 1 d . . .
H6 H 0.1266 1.1041 1.0995 0.025 Uiso 1 1 calc R . .

loop_
_atom_site_aniso_label
_atom_site_aniso_U_11
_atom_site_aniso_U_22
_atom_site_aniso_U_33
_atom_site_aniso_U_23
_atom_site_aniso_U_13
_atom_site_aniso_U_12
Ag1 0.01196(13) 0.01430(15) 0.02253(14) 0.000 -0.00158(9) 0.000
O1 0.0232(13) 0.0309(15) 0.0487(17) 0.0161(12) 0.0132(12) 0.0065(10)
O2 0.058(3) 0.014(4) 0.056(3) 0.000 -0.039(2) 0.000
O3 0.0243(9) 0.0291(18) 0.0307(10) -0.008(2) -0.0023(8) -0.010(2)
N1 0.023(2) 0.013(3) 0.034(3) 0.000 -0.0114(18) 0.000
N2 0.0132(13) 0.0158(11) 0.0151(11) 0.0009(9) 0.0030(10) -0.0026(8)
C1 0.0140(14) 0.0153(14) 0.0134(13) 0.0037(13) 0.0002(11) 0.0028(12)
C2 0.0155(15) 0.0209(17) 0.0117(14) -0.0011(11) 0.0033(12) -0.0025(11)
C3 0.0131(14) 0.0240(18) 0.0136(14) 0.0016(13) 0.0015(11) -0.0001(12)
C4 0.0156(11) 0.014(3) 0.0173(11) 0.0016(16) 0.0010(9) 0.0036(15)
C5 0.0202(17) 0.0119(14) 0.0173(13) 0.0033(11) 0.0055(13) 0.0003(10)
C6 0.0222(15) 0.021(2) 0.0187(13) -0.0023(11) 0.0034(11) -0.0031(11)

loop_
_atom_type_symbol
_atom_type_description
_atom_type_scat_dispersion_real
_atom_type_scat_dispersion_imag
_atom_type_scat_source
C C 0.0033 0.0016 'International Tables Vol C Tables 4.2.6.8 and 6.1.1.4'
H H 0.0000 0.0000 'International Tables Vol C Tables 4.2.6.8 and 6.1.1.4'
N N 0.0061 0.0033 'International Tables Vol C Tables 4.2.6.8 and 6.1.1.4'
O O 0.0106 0.0060 'International Tables Vol C Tables 4.2.6.8 and 6.1.1.4'
Ag Ag -0.8971 1.1015 'International Tables Vol C Tables 4.2.6.8 and 6.1.1.4'

loop_
_geom_angle_atom_site_label_1
_geom_angle_atom_site_label_2
_geom_angle_atom_site_label_3
_geom_angle
_geom_angle_site_symmetry_1
_geom_angle_site_symmetry_3
_geom_angle_publ_flag
N2 Ag1 N2 154.22(14) . 2_556 ?
N2 Ag1 O1 115.41(9) . . ?
N2 Ag1 O1 88.67(9) 2_556 . ?
N2 Ag1 O1 88.67(9) . 2_556 ?
N2 Ag1 O1 115.41(9) 2_556 2_556 ?
O1 Ag1 O1 49.02(10) . 2_556 ?
N1 O1 Ag1 96.5(3) . . ?
O2 N1 O1 121.0(3) . 2_556 ?
O2 N1 O1 121.0(3) . . ?
O1 N1 O1 118.1(5) 2_556 . ?
C5 N2 C1 117.4(3) . . ?
C5 N2 Ag1 121.5(2) . . ?
C1 N2 Ag1 120.9(2) . . ?
N2 C1 C2 123.3(3) . . ?
N2 C1 H1 118.4 . . ?
C2 C1 H1 118.4 . . ?
C3 C2 C1 118.5(3) . . ?
C3 C2 C6 122.9(3) . . ?
C1 C2 C6 118.6(3) . . ?
C2 C3 C4 119.2(3) . . ?
C2 C3 H3 120.4 . . ?
C4 C3 H3 120.4 . . ?
C5 C4 C3 117.5(4) . . ?
C5 C4 H4 121.2 . . ?
C3 C4 H4 121.2 . . ?
N2 C5 C4 124.1(4) . . ?
N2 C5 H5 117.9 . . ?
C4 C5 H5 117.9 . . ?
O3 C6 C2 124.2(4) . . ?
O3 C6 H6 117.9 . . ?
C2 C6 H6 117.9 . . ?

loop_
_geom_bond_atom_site_label_1
_geom_bond_atom_site_label_2
_geom_bond_distance
_geom_bond_site_symmetry_2
_geom_bond_publ_flag
Ag1 N2 2.210(3) . ?
Ag1 N2 2.210(3) 2_556 ?
Ag1 O1 2.595(3) . ?
Ag1 O1 2.595(3) 2_556 ?
O1 N1 1.255(4) . ?
O2 N1 1.228(8) . ?
O3 C6 1.205(4) . ?
N1 O1 1.255(4) 2_556 ?
N2 C5 1.341(4) . ?
N2 C1 1.341(4) . ?
C1 C2 1.394(4) . ?
C1 H1 0.9500 . ?
C2 C3 1.392(4) . ?
C2 C6 1.478(4) . ?
C3 C4 1.402(7) . ?
C3 H3 0.9500 . ?
C4 C5 1.393(5) . ?
C4 H4 0.9500 . ?
C5 H5 0.9500 . ?
C6 H6 0.9500 . ?

loop_
_geom_torsion_atom_site_label_1
_geom_torsion_atom_site_label_2
_geom_torsion_atom_site_label_3
_geom_torsion_atom_site_label_4
_geom_torsion
_geom_torsion_site_symmetry_1
_geom_torsion_site_symmetry_2
_geom_torsion_site_symmetry_3
_geom_torsion_site_symmetry_4
_geom_torsion_publ_flag
N2 Ag1 O1 N1 -63.46(18) . . . . ?
N2 Ag1 O1 N1 126.07(16) 2_556 . . . ?
O1 Ag1 O1 N1 0.0 2_556 . . . ?
Ag1 O1 N1 O2 180.0 . . . . ?
Ag1 O1 N1 O1 0.0 . . . 2_556 ?
N2 Ag1 N2 C5 -167.8(2) 2_556 . . . ?
O1 Ag1 N2 C5 34.6(2) . . . . ?
O1 Ag1 N2 C5 -7.9(2) 2_556 . . . ?
N2 Ag1 N2 C1 6.92(19) 2_556 . . . ?
O1 Ag1 N2 C1 -150.7(2) . . . . ?
O1 Ag1 N2 C1 166.8(2) 2_556 . . . ?
C5 N2 C1 C2 0.5(4) . . . . ?
Ag1 N2 C1 C2 -174.4(2) . . . . ?
N2 C1 C2 C3 -0.2(4) . . . . ?
N2 C1 C2 C6 -179.7(3) . . . . ?
C1 C2 C3 C4 -0.5(4) . . . . ?
C6 C2 C3 C4 178.9(3) . . . . ?
C2 C3 C4 C5 0.9(4) . . . . ?
C1 N2 C5 C4 0.0(4) . . . . ?
Ag1 N2 C5 C4 174.9(2) . . . . ?
C3 C4 C5 N2 -0.7(4) . . . . ?
C3 C2 C6 O3 -6.2(5) . . . . ?
C1 C2 C6 O3 173.3(3) . . . . ?
